data_7033048
loop_
_publ_author_name
'Maurya, Mannar R.'
'Chaudhary, Nikita'
'Avecilla, Fernando'
'Ad\~ao, Pedro'
'Costa Pessoa, Jo\~ao'

_publ_section_title
;
 Oxidovanadium(IV) and dioxidovanadium(V) complexes of hydrazones of
 2-benzoylpyridine and their catalytic applications.
;
_journal_issue 3
_journal_name_full 'Dalton transactions (Cambridge, England : 2003)'
_journal_page_first 1211
_journal_page_last 1232
_journal_paper_doi 10.1039/c4dt02474e
_journal_volume 44
_journal_year 2015
_chemical_formula_moiety 'C17 H12 N3 O3 S V'
_chemical_formula_sum 'C17 H12 N3 O3 S V'
_chemical_formula_weight 389.30
_chemical_name_systematic
; 
 ? 
;
_space_group_IT_number 2
_symmetry_cell_setting triclinic
_symmetry_space_group_name_Hall '-P 1'
_symmetry_space_group_name_H-M 'P -1'
_atom_sites_solution_hydrogens geom
_atom_sites_solution_primary direct
_atom_sites_solution_secondary difmap
_audit_creation_method SHELXL-97
_cell_angle_alpha 81.235(6)
_cell_angle_beta 87.348(6)
_cell_angle_gamma 68.383(5)
_cell_formula_units_Z 4
_cell_length_a 8.3281(6)
_cell_length_b 9.6580(8)
_cell_length_c 22.010(2)
_cell_measurement_reflns_used 55712
_cell_measurement_temperature 100(2)
_cell_measurement_theta_max 40.962
_cell_measurement_theta_min 4.581
_cell_volume 1626.5(2)
_computing_cell_refinement ' SAINT V7.68A (Bruker: Madison, 2009 ) in Apex2 suite.'
_computing_data_collection 'Apex2, Bruker Instrument Service v2010, 1-2'
_computing_data_reduction 'SAINT and XPREP Version 2008/2 (Sheldrick, Bruker AXS Inc.)'
_computing_molecular_graphics 'Bruker SHELXTL'
_computing_publication_material 'Bruker SHELXTL'
_computing_structure_refinement 'XL Version 2008/4 (George M. Sheldrick, Acta Cryst. (2008). A64, 112-122)'
_computing_structure_solution 'XS Version 2008/1 (George M. Sheldrick, Acta Cryst. (2008). A64, 112-122) '
_diffrn_ambient_temperature 100(2)
_diffrn_measured_fraction_theta_full 0.994
_diffrn_measured_fraction_theta_max 0.994
_diffrn_measurement_device_type 'CCD area detector'
_diffrn_measurement_method 'phi and omega scans'
_diffrn_radiation_monochromator graphite
_diffrn_radiation_source 'fine-focus sealed tube'
_diffrn_radiation_type MoK\a
_diffrn_radiation_wavelength 0.71073
_diffrn_reflns_av_R_equivalents 0.1076
_diffrn_reflns_av_sigmaI/netI 0.0716
_diffrn_reflns_limit_h_max 10
_diffrn_reflns_limit_h_min -10
_diffrn_reflns_limit_k_max 12
_diffrn_reflns_limit_k_min -12
_diffrn_reflns_limit_l_max 28
_diffrn_reflns_limit_l_min -28
_diffrn_reflns_number 55659
_diffrn_reflns_theta_full 27.57
_diffrn_reflns_theta_max 27.57
_diffrn_reflns_theta_min 0.94
_exptl_absorpt_coefficient_mu 0.760
_exptl_absorpt_correction_T_max 0.9558
_exptl_absorpt_correction_T_min 0.8506
_exptl_absorpt_correction_type multi-scan
_exptl_absorpt_process_details 'North et al., 1968'
_exptl_crystal_colour yellow
_exptl_crystal_density_diffrn 1.590
_exptl_crystal_density_method 'not measured'
_exptl_crystal_description prism
_exptl_crystal_F_000 792
_exptl_crystal_size_max 0.22
_exptl_crystal_size_mid 0.09
_exptl_crystal_size_min 0.06
_refine_diff_density_max 0.565
_refine_diff_density_min -0.836
_refine_diff_density_rms 0.142
_refine_ls_extinction_method none
_refine_ls_goodness_of_fit_ref 1.028
_refine_ls_hydrogen_treatment refall
_refine_ls_matrix_type full
_refine_ls_number_parameters 547
_refine_ls_number_reflns 7484
_refine_ls_number_restraints 0
_refine_ls_restrained_S_all 1.028
_refine_ls_R_factor_all 0.0865
_refine_ls_R_factor_gt 0.0502
_refine_ls_shift/su_max 0.001
_refine_ls_shift/su_mean 0.000
_refine_ls_structure_factor_coef Fsqd
_refine_ls_weighting_details 'calc w=1/[\s^2^(Fo^2^)+(0.0811P)^2^+0.2192P] where P=(Fo^2^+2Fc^2^)/3'
_refine_ls_weighting_scheme calc
_refine_ls_wR_factor_gt 0.1259
_refine_ls_wR_factor_ref 0.1530
_reflns_number_gt 5018
_reflns_number_total 7484
_reflns_threshold_expression >2sigma(I)
_cod_data_source_file c4dt02474e2.cif
_cod_data_source_block manar195
_cod_depositor_comments
;
The following automatic conversions were performed:

'_symmetry_cell_setting' value 'Triclinic' changed to 'triclinic'
according to
/usr/data/users/saulius/crontab/automatic-downloads/rss-feeds/RSC/lib/dictionaries/cif_core.dic
dictionary named 'cif_core.dic' version 2.4.2 from 2011-04-26.

Automatic conversion script
Id: cif_fix_values 2827 2014-09-09 07:05:25Z andrius 

 Adding full bibliography for 7033046--7033049.cif.
;
_cod_original_sg_symbol_Hall -P1
_cod_original_sg_symbol_H-M P-1
_cod_database_code 7033048

loop_
_symmetry_equiv_pos_as_xyz
'x, y, z'
'-x, -y, -z'

loop_
_atom_site_label
_atom_site_type_symbol
_atom_site_fract_x
_atom_site_fract_y
_atom_site_fract_z
_atom_site_U_iso_or_equiv
_atom_site_adp_type
_atom_site_occupancy
_atom_site_symmetry_multiplicity
_atom_site_calc_flag
V1 V 0.44391(7) 0.46555(6) 0.93814(3) 0.01891(15) Uani 1 1 d
S1 S -0.13736(12) 0.98189(10) 0.88814(5) 0.0291(2) Uani 1 1 d
O1 O 0.2005(3) 0.5822(2) 0.95151(10) 0.0207(5) Uani 1 1 d
N1 N 0.6807(3) 0.4664(3) 0.90071(12) 0.0195(6) Uani 1 1 d
C1 C 0.6812(4) 0.5859(4) 0.85995(15) 0.0191(7) Uani 1 1 d
V2 V 0.64157(7) 0.84381(6) 0.49063(3) 0.01940(16) Uani 1 1 d
S2 S 0.98934(12) 0.81542(11) 0.70260(4) 0.0274(2) Uani 1 1 d
O2 O 0.5171(3) 0.3607(3) 1.00506(10) 0.0230(5) Uani 1 1 d
N2 N 0.3882(3) 0.6701(3) 0.87728(12) 0.0188(6) Uani 1 1 d
C2 C 0.5091(4) 0.7046(4) 0.84686(14) 0.0187(7) Uani 1 1 d
O3 O 0.4181(3) 0.3569(2) 0.89375(10) 0.0218(5) Uani 1 1 d
N3 N 0.2194(3) 0.7679(3) 0.87377(12) 0.0203(6) Uani 1 1 d
C3 C 0.1339(4) 0.7117(4) 0.91585(15) 0.0212(7) Uani 1 1 d
O4 O 0.8201(3) 0.8828(3) 0.53263(10) 0.0214(5) Uani 1 1 d
N4 N 0.4474(3) 0.7507(3) 0.50010(12) 0.0196(6) Uani 1 1 d
C4 C -0.0464(4) 0.7994(4) 0.92469(15) 0.0206(7) Uani 1 1 d
O5 O 0.7647(3) 0.7249(3) 0.44834(11) 0.0261(5) Uani 1 1 d
N5 N 0.6805(3) 0.7066(3) 0.57772(12) 0.0201(6) Uani 1 1 d
C5 C -0.1640(4) 0.7571(4) 0.96094(16) 0.0222(7) Uani 1 1 d
H5 H -0.138(5) 0.660(5) 0.9870(19) 0.042(12) Uiso 1 1 d
O6 O 0.5393(3) 1.0013(2) 0.44343(10) 0.0208(5) Uani 1 1 d
N6 N 0.7998(4) 0.7145(3) 0.61708(12) 0.0211(6) Uani 1 1 d
C6 C -0.3275(5) 0.8739(4) 0.95950(17) 0.0251(8) Uani 1 1 d
H6 H -0.425(5) 0.876(4) 0.9814(18) 0.039(12) Uiso 1 1 d
C7 C -0.3310(5) 1.0025(4) 0.92250(18) 0.0294(8) Uani 1 1 d
H7 H -0.424(6) 1.096(5) 0.9162(19) 0.046(12) Uiso 1 1 d
C8 C 0.4816(4) 0.8475(4) 0.80576(15) 0.0182(7) Uani 1 1 d
C9 C 0.3836(5) 0.9842(4) 0.82573(17) 0.0241(8) Uani 1 1 d
H9 H 0.346(5) 0.986(4) 0.8664(19) 0.035(11) Uiso 1 1 d
C10 C 0.3586(5) 1.1173(4) 0.78683(17) 0.0283(8) Uani 1 1 d
H10 H 0.291(5) 1.218(5) 0.8038(19) 0.043(12) Uiso 1 1 d
C11 C 0.4249(5) 1.1159(4) 0.72797(17) 0.0278(8) Uani 1 1 d
H11 H 0.402(5) 1.209(4) 0.7038(17) 0.032(10) Uiso 1 1 d
C12 C 0.5198(5) 0.9814(4) 0.70797(16) 0.0252(8) Uani 1 1 d
H12 H 0.568(4) 0.982(4) 0.6672(15) 0.013(8) Uiso 1 1 d
C13 C 0.5491(4) 0.8476(4) 0.74666(15) 0.0215(7) Uani 1 1 d
H13 H 0.608(4) 0.758(4) 0.7329(15) 0.016(9) Uiso 1 1 d
C14 C 0.8335(5) 0.5952(4) 0.83582(16) 0.0236(8) Uani 1 1 d
H14 H 0.836(4) 0.677(4) 0.8083(14) 0.010(8) Uiso 1 1 d
C15 C 0.9884(5) 0.4776(4) 0.85144(16) 0.0247(8) Uani 1 1 d
H15 H 1.103(5) 0.486(4) 0.8342(17) 0.036(11) Uiso 1 1 d
C16 C 0.9868(5) 0.3539(4) 0.89245(16) 0.0263(8) Uani 1 1 d
H16 H 1.094(4) 0.266(4) 0.9058(15) 0.018(9) Uiso 1 1 d
C17 C 0.8314(5) 0.3528(4) 0.91650(16) 0.0244(8) Uani 1 1 d
H17 H 0.831(5) 0.272(4) 0.9448(17) 0.031(11) Uiso 1 1 d
C18 C 0.4512(4) 0.6496(3) 0.55074(15) 0.0194(7) Uani 1 1 d
C19 C 0.5866(4) 0.6267(4) 0.59614(15) 0.0201(7) Uani 1 1 d
C20 C 0.8602(4) 0.8152(4) 0.58888(15) 0.0216(7) Uani 1 1 d
C21 C 0.9742(4) 0.8580(4) 0.62370(15) 0.0211(7) Uani 1 1 d
C22 C 1.0696(4) 0.9433(4) 0.60188(17) 0.0224(7) Uani 1 1 d
H22 H 1.079(5) 0.973(4) 0.5617(17) 0.026(10) Uiso 1 1 d
C23 C 1.1538(5) 0.9747(4) 0.64897(17) 0.0260(8) Uani 1 1 d
H23 H 1.219(4) 1.032(4) 0.6455(14) 0.011(8) Uiso 1 1 d
C24 C 1.1209(5) 0.9139(4) 0.70572(17) 0.0276(8) Uani 1 1 d
H24 H 1.167(5) 0.918(4) 0.7423(17) 0.025(10) Uiso 1 1 d
C25 C 0.6053(5) 0.5300(4) 0.65603(15) 0.0224(7) Uani 1 1 d
C26 C 0.7679(5) 0.4236(4) 0.67525(17) 0.0250(8) Uani 1 1 d
H26 H 0.864(4) 0.415(4) 0.6514(15) 0.017(9) Uiso 1 1 d
C27 C 0.7840(6) 0.3300(4) 0.73080(17) 0.0319(9) Uani 1 1 d
H27 H 0.897(5) 0.258(4) 0.7437(17) 0.032(11) Uiso 1 1 d
C28 C 0.6433(6) 0.3443(4) 0.76793(17) 0.0320(9) Uani 1 1 d
H28 H 0.659(5) 0.283(4) 0.8055(18) 0.031(10) Uiso 1 1 d
C29 C 0.4833(6) 0.4525(4) 0.74996(17) 0.0315(9) Uani 1 1 d
H29 H 0.389(5) 0.458(4) 0.7778(16) 0.022(9) Uiso 1 1 d
C30 C 0.4643(5) 0.5442(4) 0.69398(16) 0.0253(8) Uani 1 1 d
H30 H 0.355(6) 0.623(6) 0.685(2) 0.066(16) Uiso 1 1 d
C31 C 0.3354(5) 0.5755(4) 0.55701(17) 0.0223(7) Uani 1 1 d
H31 H 0.341(4) 0.514(4) 0.5870(15) 0.013(9) Uiso 1 1 d
C32 C 0.2079(5) 0.6109(4) 0.51301(17) 0.0246(8) Uani 1 1 d
H32 H 0.124(4) 0.557(4) 0.5196(14) 0.013(8) Uiso 1 1 d
C33 C 0.2026(5) 0.7154(4) 0.46253(18) 0.0263(8) Uani 1 1 d
H33 H 0.125(5) 0.744(4) 0.4314(17) 0.028(10) Uiso 1 1 d
C34 C 0.3260(4) 0.7821(4) 0.45664(16) 0.0219(7) Uani 1 1 d
H34 H 0.328(4) 0.858(3) 0.4212(14) 0.009(8) Uiso 1 1 d

loop_
_atom_site_aniso_label
_atom_site_aniso_U_11
_atom_site_aniso_U_22
_atom_site_aniso_U_33
_atom_site_aniso_U_23
_atom_site_aniso_U_13
_atom_site_aniso_U_12
V1 0.0168(3) 0.0187(3) 0.0198(3) -0.0005(2) 0.0011(2) -0.0059(2)
S1 0.0218(5) 0.0221(5) 0.0385(5) 0.0024(4) 0.0028(4) -0.0055(4)
O1 0.0154(12) 0.0198(12) 0.0244(12) 0.0018(10) 0.0009(9) -0.0056(10)
N1 0.0186(14) 0.0204(14) 0.0170(14) -0.0013(11) -0.0008(11) -0.0048(12)
C1 0.0167(17) 0.0211(17) 0.0200(17) -0.0046(13) 0.0016(13) -0.0072(14)
V2 0.0201(3) 0.0207(3) 0.0183(3) -0.0018(2) 0.0006(2) -0.0090(2)
S2 0.0239(5) 0.0384(5) 0.0221(5) -0.0003(4) -0.0006(4) -0.0154(4)
O2 0.0212(13) 0.0240(12) 0.0218(12) 0.0005(10) -0.0015(10) -0.0072(10)
N2 0.0140(14) 0.0218(15) 0.0195(14) -0.0041(11) -0.0001(11) -0.0049(12)
C2 0.0185(17) 0.0215(17) 0.0177(16) -0.0043(13) 0.0018(13) -0.0090(14)
O3 0.0203(12) 0.0229(12) 0.0220(12) -0.0037(10) -0.0009(10) -0.0074(10)
N3 0.0141(14) 0.0223(15) 0.0225(15) -0.0013(12) 0.0015(11) -0.0051(12)
C3 0.0181(17) 0.0245(18) 0.0220(17) -0.0031(14) -0.0008(14) -0.0087(14)
O4 0.0212(12) 0.0248(13) 0.0189(12) 0.0007(10) -0.0002(10) -0.0107(10)
N4 0.0202(15) 0.0173(14) 0.0220(15) -0.0041(11) 0.0000(12) -0.0071(12)
C4 0.0166(17) 0.0180(16) 0.0243(18) 0.0016(13) -0.0033(14) -0.0043(14)
O5 0.0268(14) 0.0249(13) 0.0276(13) -0.0070(10) 0.0039(11) -0.0097(11)
N5 0.0171(14) 0.0208(14) 0.0223(15) -0.0027(11) 0.0018(11) -0.0072(12)
C5 0.0198(18) 0.0209(18) 0.0254(18) -0.0034(14) 0.0007(14) -0.0071(15)
O6 0.0215(12) 0.0228(12) 0.0188(12) -0.0024(9) 0.0014(10) -0.0095(10)
N6 0.0204(15) 0.0228(15) 0.0214(15) -0.0015(12) -0.0026(12) -0.0098(12)
C6 0.0171(18) 0.0287(19) 0.029(2) -0.0049(15) 0.0028(15) -0.0078(15)
C7 0.0164(18) 0.026(2) 0.040(2) -0.0022(17) 0.0001(16) -0.0029(16)
C8 0.0158(16) 0.0235(17) 0.0175(16) -0.0006(13) -0.0010(13) -0.0105(14)
C9 0.0252(19) 0.0275(19) 0.0218(18) -0.0064(15) 0.0015(15) -0.0112(16)
C10 0.031(2) 0.0231(19) 0.031(2) -0.0057(16) 0.0020(16) -0.0099(16)
C11 0.028(2) 0.0221(19) 0.033(2) 0.0038(16) -0.0047(16) -0.0106(16)
C12 0.0251(19) 0.036(2) 0.0182(18) -0.0002(15) -0.0025(15) -0.0170(17)
C13 0.0193(18) 0.0231(18) 0.0222(18) -0.0024(14) -0.0004(14) -0.0082(15)
C14 0.0239(19) 0.0277(19) 0.0213(18) -0.0033(15) 0.0024(14) -0.0121(16)
C15 0.0172(18) 0.031(2) 0.0252(19) -0.0060(15) 0.0018(14) -0.0080(15)
C16 0.0173(18) 0.031(2) 0.0264(19) -0.0047(16) -0.0004(15) -0.0040(16)
C17 0.0257(19) 0.0237(19) 0.0199(18) -0.0019(15) -0.0034(15) -0.0046(15)
C18 0.0188(17) 0.0158(16) 0.0221(17) -0.0061(13) 0.0005(13) -0.0033(13)
C19 0.0185(17) 0.0178(16) 0.0222(17) -0.0041(13) 0.0022(13) -0.0045(14)
C20 0.0151(17) 0.0218(17) 0.0252(18) -0.0037(14) 0.0016(14) -0.0037(14)
C21 0.0157(17) 0.0244(18) 0.0206(17) 0.0004(14) -0.0017(13) -0.0057(14)
C22 0.0198(18) 0.0220(18) 0.0242(19) -0.0008(15) 0.0008(15) -0.0072(15)
C23 0.0203(19) 0.029(2) 0.031(2) -0.0052(16) -0.0023(15) -0.0119(16)
C24 0.0224(19) 0.038(2) 0.0242(19) -0.0040(16) -0.0033(15) -0.0122(17)
C25 0.031(2) 0.0195(17) 0.0217(17) -0.0037(14) 0.0014(15) -0.0145(15)
C26 0.025(2) 0.0241(19) 0.0239(19) -0.0019(15) -0.0018(16) -0.0078(16)
C27 0.039(2) 0.027(2) 0.026(2) -0.0013(16) -0.0106(18) -0.0081(19)
C28 0.051(3) 0.032(2) 0.0165(18) 0.0005(16) -0.0040(17) -0.021(2)
C29 0.044(2) 0.038(2) 0.0226(19) -0.0052(16) 0.0062(18) -0.027(2)
C30 0.031(2) 0.0244(19) 0.0259(19) -0.0064(15) 0.0039(16) -0.0150(17)
C31 0.0238(19) 0.0205(18) 0.0228(19) -0.0050(15) 0.0055(15) -0.0082(15)
C32 0.0221(19) 0.0221(18) 0.032(2) -0.0101(15) 0.0016(15) -0.0086(15)
C33 0.024(2) 0.0246(19) 0.032(2) -0.0073(16) -0.0042(16) -0.0093(16)
C34 0.0230(18) 0.0176(17) 0.0253(18) -0.0053(14) -0.0028(14) -0.0066(14)

loop_
_atom_type_symbol
_atom_type_description
_atom_type_scat_dispersion_real
_atom_type_scat_dispersion_imag
_atom_type_scat_source
C C 0.0033 0.0016 'International Tables Vol C Tables 4.2.6.8 and 6.1.1.4'
H H 0.0000 0.0000 'International Tables Vol C Tables 4.2.6.8 and 6.1.1.4'
N N 0.0061 0.0033 'International Tables Vol C Tables 4.2.6.8 and 6.1.1.4'
O O 0.0106 0.0060 'International Tables Vol C Tables 4.2.6.8 and 6.1.1.4'
S S 0.1246 0.1234 'International Tables Vol C Tables 4.2.6.8 and 6.1.1.4'
V V 0.3005 0.5294 'International Tables Vol C Tables 4.2.6.8 and 6.1.1.4'

loop_
_geom_angle_atom_site_label_1
_geom_angle_atom_site_label_2
_geom_angle_atom_site_label_3
_geom_angle
_geom_angle_site_symmetry_3
O3 V1 O2 107.21(12) .
O3 V1 O1 98.48(11) .
O2 V1 O1 105.34(11) .
O3 V1 N1 95.78(11) .
O2 V1 N1 98.47(11) .
O1 V1 N1 147.06(10) .
O3 V1 N2 101.60(11) .
O2 V1 N2 150.73(11) .
O1 V1 N2 74.86(10) .
N1 V1 N2 73.26(10) .
O3 V1 O2 174.81(10) 2_667
O2 V1 O2 77.63(11) 2_667
O1 V1 O2 81.79(9) 2_667
N1 V1 O2 81.46(9) 2_667
N2 V1 O2 73.42(9) 2_667
C7 S1 C4 91.43(17) .
C3 O1 V1 116.1(2) .
C17 N1 C1 119.0(3) .
C17 N1 V1 122.2(2) .
C1 N1 V1 118.8(2) .
N1 C1 C14 121.2(3) .
N1 C1 C2 114.3(3) .
C14 C1 C2 124.4(3) .
O5 V2 O6 106.55(12) .
O5 V2 O4 98.91(11) .
O6 V2 O4 105.87(10) .
O5 V2 N4 95.11(11) .
O6 V2 N4 99.38(11) .
O4 V2 N4 146.09(10) .
O5 V2 N5 100.73(12) .
O6 V2 N5 152.29(11) .
O4 V2 N5 74.06(10) .
N4 V2 N5 73.07(10) .
O5 V2 O6 175.32(10) 2_676
O6 V2 O6 77.28(10) 2_676
O4 V2 O6 82.39(9) 2_676
N4 V2 O6 81.49(9) 2_676
N5 V2 O6 75.25(9) 2_676
C24 S2 C21 91.57(17) .
V1 O2 V1 102.37(11) 2_667
C2 N2 N3 121.5(3) .
C2 N2 V1 121.7(2) .
N3 N2 V1 116.78(19) .
N2 C2 C1 112.0(3) .
N2 C2 C8 124.8(3) .
C1 C2 C8 123.1(3) .
C3 N3 N2 107.2(3) .
O1 C3 N3 124.8(3) .
O1 C3 C4 116.9(3) .
N3 C3 C4 118.3(3) .
C20 O4 V2 117.0(2) .
C34 N4 C18 119.1(3) .
C34 N4 V2 122.4(2) .
C18 N4 V2 118.4(2) .
C5 C4 C3 128.1(3) .
C5 C4 S1 111.6(3) .
C3 C4 S1 120.3(2) .
C19 N5 N6 120.1(3) .
C19 N5 V2 122.1(2) .
N6 N5 V2 117.59(19) .
C4 C5 C6 112.3(3) .
C4 C5 H5 125(2) .
C6 C5 H5 123(2) .
V2 O6 V2 102.72(10) 2_676
C20 N6 N5 106.6(3) .
C7 C6 C5 112.4(3) .
C7 C6 H6 118(3) .
C5 C6 H6 129(3) .
C6 C7 S1 112.2(3) .
C6 C7 H7 127(3) .
S1 C7 H7 120(3) .
C13 C8 C9 119.5(3) .
C13 C8 C2 120.7(3) .
C9 C8 C2 119.8(3) .
C10 C9 C8 119.3(3) .
C10 C9 H9 120(2) .
C8 C9 H9 120(2) .
C9 C10 C11 120.7(4) .
C9 C10 H10 118(2) .
C11 C10 H10 121(2) .
C12 C11 C10 120.1(3) .
C12 C11 H11 123(2) .
C10 C11 H11 117(2) .
C11 C12 C13 119.9(3) .
C11 C12 H12 119.4(19) .
C13 C12 H12 120.7(19) .
C12 C13 C8 120.5(3) .
C12 C13 H13 120(2) .
C8 C13 H13 119(2) .
C1 C14 C15 119.8(3) .
C1 C14 H14 122(2) .
C15 C14 H14 118(2) .
C14 C15 C16 118.7(3) .
C14 C15 H15 120(2) .
C16 C15 H15 122(2) .
C17 C16 C15 119.0(3) .
C17 C16 H16 118.2(19) .
C15 C16 H16 122.8(19) .
N1 C17 C16 122.2(3) .
N1 C17 H17 119(2) .
C16 C17 H17 119(2) .
N4 C18 C31 120.9(3) .
N4 C18 C19 114.5(3) .
C31 C18 C19 124.6(3) .
N5 C19 C25 125.1(3) .
N5 C19 C18 111.7(3) .
C25 C19 C18 123.1(3) .
O4 C20 N6 124.5(3) .
O4 C20 C21 117.9(3) .
N6 C20 C21 117.6(3) .
C22 C21 C20 127.5(3) .
C22 C21 S2 111.1(3) .
C20 C21 S2 121.2(2) .
C21 C22 C23 112.7(3) .
C21 C22 H22 123(2) .
C23 C22 H22 124(2) .
C24 C23 C22 112.6(3) .
C24 C23 H23 119(2) .
C22 C23 H23 128(2) .
C23 C24 S2 112.1(3) .
C23 C24 H24 126(2) .
S2 C24 H24 122(2) .
C30 C25 C26 119.5(3) .
C30 C25 C19 120.8(3) .
C26 C25 C19 119.7(3) .
C27 C26 C25 119.5(4) .
C27 C26 H26 120(2) .
C25 C26 H26 121(2) .
C28 C27 C26 120.5(4) .
C28 C27 H27 121(2) .
C26 C27 H27 118(2) .
C27 C28 C29 120.2(4) .
C27 C28 H28 119(2) .
C29 C28 H28 121(2) .
C30 C29 C28 120.0(4) .
C30 C29 H29 123(2) .
C28 C29 H29 117(2) .
C29 C30 C25 120.3(4) .
C29 C30 H30 118(3) .
C25 C30 H30 122(3) .
C32 C31 C18 119.8(3) .
C32 C31 H31 121(2) .
C18 C31 H31 119(2) .
C33 C32 C31 118.9(3) .
C33 C32 H32 123.3(18) .
C31 C32 H32 117.7(18) .
C32 C33 C34 119.4(3) .
C32 C33 H33 125(2) .
C34 C33 H33 116(2) .
N4 C34 C33 121.8(3) .
N4 C34 H34 115.6(17) .
C33 C34 H34 122.6(17) .

loop_
_geom_bond_atom_site_label_1
_geom_bond_atom_site_label_2
_geom_bond_distance
_geom_bond_site_symmetry_2
V1 O3 1.613(2) .
V1 O2 1.655(2) .
V1 O1 1.956(2) .
V1 N1 2.104(3) .
V1 N2 2.119(3) .
V1 O2 2.358(2) 2_667
S1 C7 1.706(4) .
S1 C4 1.723(3) .
O1 C3 1.311(4) .
N1 C17 1.345(4) .
N1 C1 1.351(4) .
C1 C14 1.381(5) .
C1 C2 1.476(5) .
V2 O5 1.615(2) .
V2 O6 1.662(2) .
V2 O4 1.963(2) .
V2 N4 2.110(3) .
V2 N5 2.122(3) .
V2 O6 2.327(2) 2_676
S2 C24 1.704(4) .
S2 C21 1.722(3) .
O2 V1 2.358(2) 2_667
N2 C2 1.300(4) .
N2 N3 1.372(4) .
C2 C8 1.477(4) .
N3 C3 1.315(4) .
C3 C4 1.448(5) .
O4 C20 1.305(4) .
N4 C34 1.343(4) .
N4 C18 1.358(4) .
C4 C5 1.373(5) .
N5 C19 1.300(4) .
N5 N6 1.378(4) .
C5 C6 1.410(5) .
C5 H5 0.98(4) .
O6 V2 2.327(2) 2_676
N6 C20 1.315(4) .
C6 C7 1.369(5) .
C6 H6 0.92(4) .
C7 H7 0.95(4) .
C8 C13 1.393(5) .
C8 C9 1.397(5) .
C9 C10 1.383(5) .
C9 H9 0.94(4) .
C10 C11 1.385(5) .
C10 H10 1.05(4) .
C11 C12 1.375(5) .
C11 H11 0.93(4) .
C12 C13 1.381(5) .
C12 H12 0.96(3) .
C13 H13 0.92(3) .
C14 C15 1.384(5) .
C14 H14 0.92(3) .
C15 C16 1.387(5) .
C15 H15 1.04(4) .
C16 C17 1.379(5) .
C16 H16 0.99(3) .
C17 H17 0.92(4) .
C18 C31 1.388(5) .
C18 C19 1.474(4) .
C19 C25 1.473(4) .
C20 C21 1.454(5) .
C21 C22 1.367(5) .
C22 C23 1.406(5) .
C22 H22 0.90(4) .
C23 C24 1.358(5) .
C23 H23 0.89(3) .
C24 H24 0.92(4) .
C25 C30 1.386(5) .
C25 C26 1.401(5) .
C26 C27 1.385(5) .
C26 H26 0.92(3) .
C27 C28 1.374(6) .
C27 H27 0.97(4) .
C28 C29 1.386(6) .
C28 H28 0.93(4) .
C29 C30 1.382(5) .
C29 H29 0.96(4) .
C30 H30 0.95(5) .
C31 C32 1.381(5) .
C31 H31 0.81(3) .
C32 C33 1.373(5) .
C32 H32 1.01(3) .
C33 C34 1.393(5) .
C33 H33 0.90(4) .
C34 H34 0.99(3) .

loop_
_geom_torsion_atom_site_label_1
_geom_torsion_atom_site_label_2
_geom_torsion_atom_site_label_3
_geom_torsion_atom_site_label_4
_geom_torsion
_geom_torsion_site_symmetry_1
_geom_torsion_site_symmetry_4
O3 V1 O1 C3 -96.2(2) . .
O2 V1 O1 C3 153.3(2) . .
N1 V1 O1 C3 18.5(3) . .
N2 V1 O1 C3 3.6(2) . .
O2 V1 O1 C3 78.6(2) 2_667 .
O3 V1 N1 C17 -80.3(3) . .
O2 V1 N1 C17 28.1(3) . .
O1 V1 N1 C17 164.3(2) . .
N2 V1 N1 C17 179.3(3) . .
O2 V1 N1 C17 104.1(3) 2_667 .
O3 V1 N1 C1 100.4(2) . .
O2 V1 N1 C1 -151.2(2) . .
O1 V1 N1 C1 -15.0(3) . .
N2 V1 N1 C1 0.0(2) . .
O2 V1 N1 C1 -75.2(2) 2_667 .
C17 N1 C1 C14 -2.0(5) . .
V1 N1 C1 C14 177.4(2) . .
C17 N1 C1 C2 -179.1(3) . .
V1 N1 C1 C2 0.3(4) . .
O3 V1 O2 V1 178.04(10) . 2_667
O1 V1 O2 V1 -77.77(11) . 2_667
N1 V1 O2 V1 79.26(11) . 2_667
N2 V1 O2 V1 8.5(3) . 2_667
O2 V1 O2 V1 0.0 2_667 2_667
O3 V1 N2 C2 -92.9(3) . .
O2 V1 N2 C2 76.9(3) . .
O1 V1 N2 C2 171.3(3) . .
N1 V1 N2 C2 -0.3(2) . .
O2 V1 N2 C2 85.6(3) 2_667 .
O3 V1 N2 N3 90.2(2) . .
O2 V1 N2 N3 -100.0(3) . .
O1 V1 N2 N3 -5.5(2) . .
N1 V1 N2 N3 -177.1(2) . .
O2 V1 N2 N3 -91.3(2) 2_667 .
N3 N2 C2 C1 177.2(3) . .
V1 N2 C2 C1 0.5(4) . .
N3 N2 C2 C8 -0.5(5) . .
V1 N2 C2 C8 -177.2(2) . .
N1 C1 C2 N2 -0.5(4) . .
C14 C1 C2 N2 -177.5(3) . .
N1 C1 C2 C8 177.3(3) . .
C14 C1 C2 C8 0.3(5) . .
C2 N2 N3 C3 -170.9(3) . .
V1 N2 N3 C3 6.0(3) . .
V1 O1 C3 N3 -1.6(4) . .
V1 O1 C3 C4 179.6(2) . .
N2 N3 C3 O1 -3.1(4) . .
N2 N3 C3 C4 175.8(3) . .
O5 V2 O4 C20 -101.8(2) . .
O6 V2 O4 C20 148.0(2) . .
N4 V2 O4 C20 11.4(3) . .
N5 V2 O4 C20 -3.1(2) . .
O6 V2 O4 C20 73.6(2) 2_676 .
O5 V2 N4 C34 -81.4(3) . .
O6 V2 N4 C34 26.4(3) . .
O4 V2 N4 C34 164.3(2) . .
N5 V2 N4 C34 179.0(3) . .
O6 V2 N4 C34 101.9(3) 2_676 .
O5 V2 N4 C18 95.3(2) . .
O6 V2 N4 C18 -157.0(2) . .
O4 V2 N4 C18 -19.0(3) . .
N5 V2 N4 C18 -4.4(2) . .
O6 V2 N4 C18 -81.5(2) 2_676 .
O1 C3 C4 C5 -8.4(5) . .
N3 C3 C4 C5 172.7(3) . .
O1 C3 C4 S1 170.6(2) . .
N3 C3 C4 S1 -8.3(4) . .
C7 S1 C4 C5 1.1(3) . .
C7 S1 C4 C3 -178.1(3) . .
O5 V2 N5 C19 -88.5(3) . .
O6 V2 N5 C19 81.3(4) . .
O4 V2 N5 C19 175.2(3) . .
N4 V2 N5 C19 3.6(3) . .
O6 V2 N5 C19 89.0(3) 2_676 .
O5 V2 N5 N6 97.1(2) . .
O6 V2 N5 N6 -93.1(3) . .
O4 V2 N5 N6 0.8(2) . .
N4 V2 N5 N6 -170.8(2) . .
O6 V2 N5 N6 -85.4(2) 2_676 .
C3 C4 C5 C6 178.4(3) . .
S1 C4 C5 C6 -0.7(4) . .
O5 V2 O6 V2 177.22(10) . 2_676
O4 V2 O6 V2 -78.15(11) . 2_676
N4 V2 O6 V2 78.99(11) . 2_676
N5 V2 O6 V2 7.7(3) . 2_676
O6 V2 O6 V2 0.0 2_676 2_676
C19 N5 N6 C20 -172.9(3) . .
V2 N5 N6 C20 1.5(3) . .
C4 C5 C6 C7 -0.2(5) . .
C5 C6 C7 S1 1.1(4) . .
C4 S1 C7 C6 -1.2(3) . .
N2 C2 C8 C13 -130.7(4) . .
C1 C2 C8 C13 51.8(4) . .
N2 C2 C8 C9 47.8(5) . .
C1 C2 C8 C9 -129.6(3) . .
C13 C8 C9 C10 -1.4(5) . .
C2 C8 C9 C10 -179.9(3) . .
C8 C9 C10 C11 2.0(5) . .
C9 C10 C11 C12 -1.3(6) . .
C10 C11 C12 C13 0.0(5) . .
C11 C12 C13 C8 0.7(5) . .
C9 C8 C13 C12 0.0(5) . .
C2 C8 C13 C12 178.6(3) . .
N1 C1 C14 C15 2.8(5) . .
C2 C1 C14 C15 179.6(3) . .
C1 C14 C15 C16 -1.5(5) . .
C14 C15 C16 C17 -0.4(5) . .
C1 N1 C17 C16 0.0(5) . .
V1 N1 C17 C16 -179.3(3) . .
C15 C16 C17 N1 1.2(5) . .
C34 N4 C18 C31 2.1(5) . .
V2 N4 C18 C31 -174.7(2) . .
C34 N4 C18 C19 -178.4(3) . .
V2 N4 C18 C19 4.8(4) . .
N6 N5 C19 C25 -5.3(5) . .
V2 N5 C19 C25 -179.5(2) . .
N6 N5 C19 C18 172.0(3) . .
V2 N5 C19 C18 -2.2(4) . .
N4 C18 C19 N5 -1.7(4) . .
C31 C18 C19 N5 177.8(3) . .
N4 C18 C19 C25 175.7(3) . .
C31 C18 C19 C25 -4.8(5) . .
V2 O4 C20 N6 5.8(4) . .
V2 O4 C20 C21 -171.8(2) . .
N5 N6 C20 O4 -4.6(4) . .
N5 N6 C20 C21 172.9(3) . .
O4 C20 C21 C22 -12.0(5) . .
N6 C20 C21 C22 170.3(3) . .
O4 C20 C21 S2 162.4(2) . .
N6 C20 C21 S2 -15.3(5) . .
C24 S2 C21 C22 0.7(3) . .
C24 S2 C21 C20 -174.6(3) . .
C20 C21 C22 C23 174.5(3) . .
S2 C21 C22 C23 -0.3(4) . .
C21 C22 C23 C24 -0.3(5) . .
C22 C23 C24 S2 0.8(4) . .
C21 S2 C24 C23 -0.9(3) . .
N5 C19 C25 C30 127.6(4) . .
C18 C19 C25 C30 -49.4(5) . .
N5 C19 C25 C26 -51.6(5) . .
C18 C19 C25 C26 131.4(3) . .
C30 C25 C26 C27 2.6(5) . .
C19 C25 C26 C27 -178.2(3) . .
C25 C26 C27 C28 -2.2(5) . .
C26 C27 C28 C29 0.3(6) . .
C27 C28 C29 C30 1.3(6) . .
C28 C29 C30 C25 -0.9(5) . .
C26 C25 C30 C29 -1.1(5) . .
C19 C25 C30 C29 179.8(3) . .
N4 C18 C31 C32 -3.8(5) . .
C19 C18 C31 C32 176.8(3) . .
C18 C31 C32 C33 2.4(5) . .
C31 C32 C33 C34 0.5(5) . .
C18 N4 C34 C33 0.9(5) . .
V2 N4 C34 C33 177.6(3) . .
C32 C33 C34 N4 -2.2(5) . .
